data_1558839
loop_
_publ_author_name
'Tian, Jiayue'
'Liu, Luyao'
'Zhou, Kang'
'Hong, Zixiao'
'Chen, Qihui'
'Jiang, Feilong'
'Yuan, Daqiang'
'Sun, Qingfu'
'Hong, Maochun'

_publ_section_title
;
 Metal--organic tube or layered assembly: reversible sheet-to-tube
 transformation and adaptive recognition
;
_journal_issue 36
_journal_name_full 'Chemical Science'
_journal_page_first 9818
_journal_page_last 9826
_journal_paper_doi 10.1039/D0SC01176B
_journal_volume 11
_journal_year 2020
_chemical_formula_moiety 'C40 H42 Br6 N6 O6 Zn3, 2(C2 H3 N)'
_chemical_formula_sum 'C44 H48 Br6 N8 O6 Zn3'
_chemical_formula_weight 1460.47
_space_group_crystal_system orthorhombic
_space_group_IT_number 61
_space_group_name_Hall '-P 2ac 2ab'
_space_group_name_H-M_alt 'P b c a'
_atom_sites_solution_hydrogens geom
_atom_sites_solution_primary dual
_audit_creation_date 2020-08-01
_audit_creation_method
;
Olex2 1.2
(compiled 2018.05.29 svn.r3508 for OlexSys, GUI svn.r5506)
;
_audit_update_record
;
2020-08-01 deposited with the CCDC.	2020-08-11 downloaded from the CCDC.
;
_cell_angle_alpha 90
_cell_angle_beta 90
_cell_angle_gamma 90
_cell_formula_units_Z 8
_cell_length_a 15.4998(6)
_cell_length_b 25.3392(11)
_cell_length_c 27.2058(8)
_cell_measurement_reflns_used 6641
_cell_measurement_temperature 173(2)
_cell_measurement_theta_max 26.7670
_cell_measurement_theta_min 2.9930
_cell_volume 10685.1(7)
_computing_molecular_graphics 'Olex2 (Dolomanov et al., 2009)'
_computing_publication_material 'Olex2 (Dolomanov et al., 2009)'
_computing_structure_refinement 'ShelXL (Sheldrick, 2015)'
_computing_structure_solution 'ShelXT (Sheldrick, 2015)'
_diffrn_ambient_temperature 173.15
_diffrn_measured_fraction_theta_full 0.997
_diffrn_measured_fraction_theta_max 0.997
_diffrn_measurement_device_type 'SuperNova, Dual, Cu at zero, Atlas'
_diffrn_radiation_type MoK\a
_diffrn_radiation_wavelength 0.71073
_diffrn_reflns_av_R_equivalents 0.1185
_diffrn_reflns_av_unetI/netI 0.1042
_diffrn_reflns_Laue_measured_fraction_full 0.997
_diffrn_reflns_Laue_measured_fraction_max 0.997
_diffrn_reflns_limit_h_max 19
_diffrn_reflns_limit_h_min -18
_diffrn_reflns_limit_k_max 31
_diffrn_reflns_limit_k_min -31
_diffrn_reflns_limit_l_max 32
_diffrn_reflns_limit_l_min -34
_diffrn_reflns_number 60857
_diffrn_reflns_point_group_measured_fraction_full 0.997
_diffrn_reflns_point_group_measured_fraction_max 0.997
_diffrn_reflns_theta_full 25.242
_diffrn_reflns_theta_max 26.373
_diffrn_reflns_theta_min 2.762
_diffrn_source 'SuperNova (Mo) X-ray Source'
_exptl_absorpt_coefficient_mu 5.875
_exptl_crystal_colour 'metallic light colourless'
_exptl_crystal_colour_lustre metallic
_exptl_crystal_colour_modifier light
_exptl_crystal_colour_primary colourless
_exptl_crystal_density_diffrn 1.816
_exptl_crystal_description block
_exptl_crystal_F_000 5728
_refine_diff_density_max 1.434
_refine_diff_density_min -1.287
_refine_diff_density_rms 0.163
_refine_ls_extinction_method none
_refine_ls_goodness_of_fit_ref 1.052
_refine_ls_hydrogen_treatment constr
_refine_ls_matrix_type full
_refine_ls_number_parameters 608
_refine_ls_number_reflns 10899
_refine_ls_number_restraints 0
_refine_ls_restrained_S_all 1.052
_refine_ls_R_factor_all 0.1292
_refine_ls_R_factor_gt 0.0708
_refine_ls_shift/su_max 0.001
_refine_ls_shift/su_mean 0.000
_refine_ls_structure_factor_coef Fsqd
_refine_ls_weighting_details 'w=1/[\s^2^(Fo^2^)+(0.0587P)^2^+37.1590P] where P=(Fo^2^+2Fc^2^)/3'
_refine_ls_weighting_scheme calc
_refine_ls_wR_factor_gt 0.1452
_refine_ls_wR_factor_ref 0.1698
_reflns_Friedel_coverage 0.000
_reflns_number_gt 6621
_reflns_number_total 10899
_reflns_threshold_expression 'I > 2\s(I)'
_cod_data_source_file d0sc01176b2.cif
_cod_data_source_block 0_a
_cod_depositor_comments 'Adding full bibliography for 1558835--1558840.cif.'
_cod_database_code 1558839
_shelx_shelxl_version_number 2016/6
_shelx_space_group_comment
;
The symmetry employed for this shelxl refinement is uniquely defined
by the following loop, which should always be used as a source of
symmetry information in preference to the above space-group names.
They are only intended as comments.
;
_olex2_refinement_description
;
1. Fixed Uiso
 At 1.2 times of:
  All C(H) groups, All C(H,H) groups
 At 1.5 times of:
  All C(H,H,H) groups
2.a Secondary CH2 refined with riding coordinates:
 C9(H9A,H9B), C6(H6A,H6B), C15(H15A,H15B), C26(H26A,H26B), C29(H29A,H29B),
 C35(H35A,H35B)
2.b Aromatic/amide H refined with riding coordinates:
 C3(H3), C13(H13), C32(H32), C2(H2), C31(H31), C12(H12), C37(H37), C4(H4),
 C14(H14), C22(H22), C11(H11), C1(H1), C17(H17), C23(H23), C24(H24), C19(H19),
 C38(H38), C21(H21), C39(H39), C18(H18), C40(H40), C20(H20), C34(H34), C33(H33)
2.c Idealised Me refined as rotating group:
 C8(H8A,H8B,H8C), C41(H41A,H41B,H41C), C28(H28A,H28B,H28C), C43(H43A,H43B,H43C)
;
_olex2_submission_special_instructions 'No special instructions were received'

loop_
_space_group_symop_operation_xyz
'x, y, z'
'-x+1/2, -y, z+1/2'
'x+1/2, -y+1/2, -z'
'-x, y+1/2, -z+1/2'
'-x, -y, -z'
'x-1/2, y, -z-1/2'
'-x-1/2, y-1/2, z'
'x, -y-1/2, z-1/2'

loop_
_atom_site_label
_atom_site_type_symbol
_atom_site_fract_x
_atom_site_fract_y
_atom_site_fract_z
_atom_site_U_iso_or_equiv
_atom_site_adp_type
_atom_site_occupancy
_atom_site_site_symmetry_order
_atom_site_calc_flag
_atom_site_refinement_flags_posn
_atom_site_refinement_flags_adp
_atom_site_refinement_flags_occupancy
_atom_site_disorder_assembly
_atom_site_disorder_group
Br1 Br -0.24947(6) 0.42741(4) 0.42011(3) 0.0383(2) Uani 1 1 d . . . . .
Br2 Br -0.22313(6) 0.42678(4) 0.56932(3) 0.0380(2) Uani 1 1 d . . . . .
Zn1 Zn -0.17420(6) 0.40096(4) 0.49101(3) 0.0239(2) Uani 1 1 d . . . . .
Br6 Br 0.97998(6) 0.85605(4) 0.64784(3) 0.0434(3) Uani 1 1 d . . . . .
Zn3 Zn 0.93248(6) 0.77012(4) 0.62580(3) 0.0294(3) Uani 1 1 d . . . . .
Br5 Br 1.00653(7) 0.69706(5) 0.65731(4) 0.0508(3) Uani 1 1 d . . . . .
Zn2 Zn 0.59133(7) 0.51789(5) 0.20868(4) 0.0371(3) Uani 1 1 d . . . . .
Br4 Br 0.69332(7) 0.45237(5) 0.18561(4) 0.0528(3) Uani 1 1 d . . . . .
Br3 Br 0.47312(7) 0.55245(6) 0.16387(4) 0.0651(4) Uani 1 1 d . . . . .
O2 O 0.3559(3) 0.3421(2) 0.51234(18) 0.0228(12) Uani 1 1 d . . . . .
O1 O 0.2143(3) 0.4304(2) 0.46046(18) 0.0262(13) Uani 1 1 d . . . . .
O3 O 0.4629(3) 0.4462(2) 0.41401(18) 0.0250(13) Uani 1 1 d . . . . .
N2 N 0.3357(4) 0.1797(2) 0.5125(2) 0.0205(14) Uani 1 1 d . . . . .
O5 O 0.8955(4) 0.7926(3) 0.4004(2) 0.0427(16) Uani 1 1 d . . . . .
N1 N -0.0488(4) 0.4218(3) 0.4832(2) 0.0234(15) Uani 1 1 d . . . . .
O4 O 0.7870(4) 0.7128(3) 0.2858(2) 0.0376(15) Uani 1 1 d . . . . .
O6 O 1.0440(4) 0.7314(2) 0.3257(2) 0.0388(15) Uani 1 1 d . . . . .
N6 N 0.9200(4) 0.7731(3) 0.5508(2) 0.0280(16) Uani 1 1 d . . . . .
N5 N 1.3062(5) 0.7349(3) 0.3530(2) 0.0301(17) Uani 1 1 d . . . . .
N4 N 0.6613(5) 0.5827(3) 0.2288(2) 0.0318(17) Uani 1 1 d . . . . .
N3 N 0.5428(4) 0.4947(3) 0.2762(2) 0.0298(17) Uani 1 1 d . . . . .
C10 C 0.3512(5) 0.2892(3) 0.5100(3) 0.0212(17) Uani 1 1 d . . . . .
C3 C 0.0921(5) 0.4396(3) 0.5167(3) 0.0225(18) Uani 1 1 d . . . . .
H3 H 0.127147 0.449022 0.543925 0.027 Uiso 1 1 calc R . . . .
C9 C 0.3687(5) 0.3708(3) 0.4670(3) 0.0212(17) Uani 1 1 d . . . . .
H9A H 0.323381 0.361451 0.442858 0.025 Uiso 1 1 calc R . . . .
H9B H 0.425687 0.362158 0.452647 0.025 Uiso 1 1 calc R . . . .
C6 C 0.2745(5) 0.4426(3) 0.4985(3) 0.0228(18) Uani 1 1 d . . . . .
H6A H 0.261520 0.421517 0.528235 0.027 Uiso 1 1 calc R . . . .
H6B H 0.270662 0.480457 0.507159 0.027 Uiso 1 1 calc R . . . .
C5 C 0.1274(5) 0.4306(3) 0.4702(3) 0.0243(18) Uani 1 1 d . . . . .
C7 C 0.3638(5) 0.4298(3) 0.4800(3) 0.0196(17) Uani 1 1 d . . . . .
C16 C 0.4838(5) 0.4646(3) 0.3688(3) 0.0230(18) Uani 1 1 d . . . . .
C13 C 0.3304(5) 0.2087(3) 0.5531(3) 0.0260(19) Uani 1 1 d . . . . .
H13 H 0.319997 0.190921 0.583242 0.031 Uiso 1 1 calc R . . . .
C15 C 0.3797(5) 0.4617(3) 0.4331(3) 0.0241(18) Uani 1 1 d . . . . .
H15A H 0.334017 0.454382 0.408658 0.029 Uiso 1 1 calc R . . . .
H15B H 0.379354 0.499932 0.440621 0.029 Uiso 1 1 calc R . . . .
C32 C 0.9175(5) 0.8207(4) 0.5282(3) 0.031(2) Uani 1 1 d . . . . .
H32 H 0.922381 0.851449 0.548009 0.038 Uiso 1 1 calc R . . . .
C2 C 0.0043(5) 0.4342(3) 0.5210(3) 0.0249(18) Uani 1 1 d . . . . .
H2 H -0.020766 0.439448 0.552500 0.030 Uiso 1 1 calc R . . . .
C31 C 0.9084(5) 0.8272(4) 0.4785(3) 0.034(2) Uani 1 1 d . . . . .
H31 H 0.907963 0.861413 0.464253 0.041 Uiso 1 1 calc R . . . .
C12 C 0.3525(6) 0.2064(3) 0.4713(3) 0.036(2) Uani 1 1 d . . . . .
H12 H 0.359396 0.186491 0.441967 0.043 Uiso 1 1 calc R . . . .
C8 C 0.4289(5) 0.4442(3) 0.5205(3) 0.0254(18) Uani 1 1 d . . . . .
H8A H 0.418851 0.480622 0.531295 0.038 Uiso 1 1 calc GR . . . .
H8B H 0.487739 0.441025 0.507637 0.038 Uiso 1 1 calc GR . . . .
H8C H 0.421680 0.420250 0.548495 0.038 Uiso 1 1 calc GR . . . .
N7 N 0.7910(6) 0.6374(4) 0.3927(3) 0.050(2) Uani 1 1 d . . . . .
C30 C 0.9001(5) 0.7833(4) 0.4501(3) 0.030(2) Uani 1 1 d . . . . .
C37 C 1.1781(6) 0.7809(4) 0.3267(3) 0.034(2) Uani 1 1 d . . . . .
H37 H 1.151886 0.812240 0.314553 0.041 Uiso 1 1 calc R . . . .
C4 C 0.0754(5) 0.4195(4) 0.4311(3) 0.031(2) Uani 1 1 d . . . . .
H4 H 0.098895 0.415151 0.399091 0.037 Uiso 1 1 calc R . . . .
C14 C 0.3390(5) 0.2629(3) 0.5543(3) 0.0286(19) Uani 1 1 d . . . . .
H14 H 0.336692 0.281639 0.584564 0.034 Uiso 1 1 calc R . . . .
C22 C 0.7480(5) 0.5859(4) 0.2251(3) 0.035(2) Uani 1 1 d . . . . .
H22 H 0.778224 0.557727 0.209708 0.042 Uiso 1 1 calc R . . . .
C11 C 0.3604(6) 0.2599(3) 0.4679(3) 0.029(2) Uani 1 1 d . . . . .
H11 H 0.372032 0.276363 0.437252 0.035 Uiso 1 1 calc R . . . .
C26 C 0.8782(6) 0.7178(4) 0.2837(3) 0.036(2) Uani 1 1 d . . . . .
H26A H 0.897452 0.723533 0.249449 0.043 Uiso 1 1 calc R . . . .
H26B H 0.906254 0.685478 0.296506 0.043 Uiso 1 1 calc R . . . .
C1 C -0.0111(6) 0.4149(4) 0.4390(3) 0.033(2) Uani 1 1 d . . . . .
H1 H -0.046886 0.406294 0.411823 0.039 Uiso 1 1 calc R . . . .
C17 C 0.4396(5) 0.5014(3) 0.3421(3) 0.029(2) Uani 1 1 d . . . . .
H17 H 0.388850 0.517390 0.354824 0.035 Uiso 1 1 calc R . . . .
C23 C 0.7949(6) 0.6284(4) 0.2427(3) 0.034(2) Uani 1 1 d . . . . .
H23 H 0.855680 0.629907 0.238627 0.041 Uiso 1 1 calc R . . . .
C25 C 0.7510(6) 0.6687(4) 0.2664(3) 0.034(2) Uani 1 1 d . . . . .
C24 C 0.6623(6) 0.6661(4) 0.2709(3) 0.035(2) Uani 1 1 d . . . . .
H24 H 0.630994 0.693396 0.286818 0.042 Uiso 1 1 calc R . . . .
C19 C 0.5852(6) 0.4592(4) 0.3029(3) 0.036(2) Uani 1 1 d . . . . .
H19 H 0.636026 0.443939 0.289568 0.043 Uiso 1 1 calc R . . . .
C38 C 1.2673(6) 0.7786(4) 0.3380(3) 0.037(2) Uani 1 1 d . . . . .
H38 H 1.300662 0.809854 0.334771 0.045 Uiso 1 1 calc R . . . .
C21 C 0.6204(6) 0.6225(4) 0.2515(3) 0.033(2) Uani 1 1 d . . . . .
H21 H 0.559453 0.620677 0.254505 0.040 Uiso 1 1 calc R . . . .
C39 C 1.2569(6) 0.6916(4) 0.3587(3) 0.039(2) Uani 1 1 d . . . . .
H39 H 1.284344 0.659949 0.369072 0.047 Uiso 1 1 calc R . . . .
C27 C 0.9013(6) 0.7657(4) 0.3159(3) 0.032(2) Uani 1 1 d . . . . .
C36 C 1.1317(6) 0.7355(4) 0.3341(3) 0.041(2) Uani 1 1 d . . . . .
C18 C 0.4713(6) 0.5149(3) 0.2954(3) 0.032(2) Uani 1 1 d . . . . .
H18 H 0.439711 0.539798 0.276495 0.038 Uiso 1 1 calc R . . . .
C29 C 0.8813(6) 0.7490(4) 0.3693(3) 0.039(2) Uani 1 1 d . . . . .
H29A H 0.820570 0.737271 0.371883 0.047 Uiso 1 1 calc R . . . .
H29B H 0.919115 0.719360 0.379032 0.047 Uiso 1 1 calc R . . . .
C40 C 1.1704(6) 0.6902(4) 0.3504(3) 0.036(2) Uani 1 1 d . . . . .
H40 H 1.138004 0.658887 0.355760 0.044 Uiso 1 1 calc R . . . .
C20 C 0.5588(6) 0.4436(4) 0.3490(3) 0.036(2) Uani 1 1 d . . . . .
H20 H 0.591735 0.418607 0.367093 0.043 Uiso 1 1 calc R . . . .
C42 C 0.7563(6) 0.6038(4) 0.3751(3) 0.037(2) Uani 1 1 d . . . . .
C41 C 0.7102(8) 0.5587(4) 0.3551(4) 0.057(3) Uani 1 1 d . . . . .
H41A H 0.712381 0.529500 0.378636 0.085 Uiso 1 1 calc GR . . . .
H41B H 0.737255 0.547836 0.324159 0.085 Uiso 1 1 calc GR . . . .
H41C H 0.649999 0.568509 0.349022 0.085 Uiso 1 1 calc GR . . . .
C34 C 0.8977(6) 0.7341(4) 0.4716(3) 0.041(2) Uani 1 1 d . . . . .
H34 H 0.887957 0.703225 0.452585 0.049 Uiso 1 1 calc R . . . .
C35 C 0.9973(6) 0.7773(4) 0.3109(3) 0.039(2) Uani 1 1 d . . . . .
H35A H 1.011256 0.786380 0.276453 0.047 Uiso 1 1 calc R . . . .
H35B H 1.013193 0.807636 0.332055 0.047 Uiso 1 1 calc R . . . .
C33 C 0.9102(6) 0.7314(4) 0.5228(3) 0.038(2) Uani 1 1 d . . . . .
H33 H 0.911632 0.697561 0.537854 0.045 Uiso 1 1 calc R . . . .
C28 C 0.8499(7) 0.8136(4) 0.3001(3) 0.048(3) Uani 1 1 d . . . . .
H28A H 0.859171 0.842305 0.323628 0.072 Uiso 1 1 calc GR . . . .
H28B H 0.788399 0.804582 0.299134 0.072 Uiso 1 1 calc GR . . . .
H28C H 0.868782 0.824795 0.267377 0.072 Uiso 1 1 calc GR . . . .
N8 N 1.0878(8) 0.8857(5) 0.2789(5) 0.089(4) Uani 1 1 d . . . . .
C44 C 1.1121(9) 0.9043(5) 0.2405(6) 0.075(4) Uani 1 1 d . . . . .
C43 C 1.1451(11) 0.9250(7) 0.1991(5) 0.101(5) Uani 1 1 d . . . . .
H43A H 1.189891 0.950732 0.207449 0.151 Uiso 1 1 calc GR . . . .
H43B H 1.099126 0.942530 0.180472 0.151 Uiso 1 1 calc GR . . . .
H43C H 1.170232 0.896764 0.179020 0.151 Uiso 1 1 calc GR . . . .

loop_
_atom_site_aniso_label
_atom_site_aniso_U_11
_atom_site_aniso_U_22
_atom_site_aniso_U_33
_atom_site_aniso_U_23
_atom_site_aniso_U_13
_atom_site_aniso_U_12
Br1 0.0401(5) 0.0274(5) 0.0472(5) 0.0061(4) -0.0190(4) 0.0032(4)
Br2 0.0410(5) 0.0266(5) 0.0464(5) 0.0021(4) 0.0089(4) 0.0098(4)
Zn1 0.0220(5) 0.0140(4) 0.0355(5) 0.0040(4) -0.0018(4) 0.0015(4)
Br6 0.0427(6) 0.0519(6) 0.0356(5) -0.0112(5) -0.0051(4) -0.0071(5)
Zn3 0.0286(5) 0.0405(6) 0.0191(5) -0.0003(4) -0.0012(4) 0.0007(5)
Br5 0.0549(6) 0.0597(7) 0.0378(5) 0.0078(5) 0.0003(5) 0.0189(6)
Zn2 0.0322(6) 0.0506(7) 0.0285(5) 0.0024(5) 0.0004(5) -0.0066(5)
Br4 0.0570(7) 0.0569(7) 0.0446(6) -0.0121(5) 0.0060(5) -0.0018(6)
Br3 0.0441(6) 0.1098(11) 0.0414(6) 0.0185(6) -0.0072(5) -0.0020(7)
O2 0.033(3) 0.012(3) 0.023(3) 0.002(2) -0.001(2) -0.004(2)
O1 0.027(3) 0.036(3) 0.017(3) 0.002(2) 0.002(2) -0.001(3)
O3 0.020(3) 0.029(3) 0.025(3) 0.009(2) 0.000(2) 0.002(3)
N2 0.018(3) 0.017(3) 0.027(4) 0.000(3) 0.003(3) -0.001(3)
O5 0.042(4) 0.053(4) 0.032(3) -0.003(3) -0.007(3) -0.004(3)
N1 0.022(3) 0.020(4) 0.028(4) 0.008(3) -0.003(3) -0.003(3)
O4 0.031(3) 0.044(4) 0.037(3) 0.002(3) 0.001(3) -0.002(3)
O6 0.037(4) 0.036(4) 0.044(4) -0.006(3) -0.006(3) 0.000(3)
N6 0.022(4) 0.040(5) 0.021(3) -0.005(3) -0.002(3) 0.000(3)
N5 0.036(4) 0.036(4) 0.018(3) -0.005(3) 0.001(3) -0.003(4)
N4 0.035(4) 0.037(5) 0.024(4) 0.006(3) 0.006(3) -0.001(4)
N3 0.026(4) 0.036(4) 0.027(4) 0.003(3) -0.002(3) 0.000(3)
C10 0.020(4) 0.014(4) 0.030(4) 0.004(3) -0.001(3) -0.003(3)
C3 0.025(4) 0.020(4) 0.023(4) 0.001(3) -0.006(3) -0.005(4)
C9 0.026(4) 0.017(4) 0.021(4) 0.009(3) 0.000(3) -0.003(4)
C6 0.026(4) 0.020(4) 0.022(4) 0.004(3) -0.004(3) 0.000(4)
C5 0.024(4) 0.016(4) 0.033(5) 0.008(4) -0.003(4) -0.004(4)
C7 0.021(4) 0.016(4) 0.022(4) -0.002(3) -0.003(3) 0.002(3)
C16 0.018(4) 0.025(4) 0.026(4) 0.005(4) -0.004(3) -0.003(4)
C13 0.027(4) 0.024(4) 0.028(4) 0.008(4) 0.001(4) -0.001(4)
C15 0.023(4) 0.017(4) 0.032(4) 0.008(3) 0.004(4) -0.005(4)
C32 0.034(5) 0.038(5) 0.022(4) 0.000(4) 0.000(4) 0.001(4)
C2 0.028(4) 0.019(4) 0.028(4) 0.002(3) -0.001(4) 0.003(4)
C31 0.030(5) 0.047(6) 0.026(5) 0.005(4) 0.005(4) 0.004(4)
C12 0.058(6) 0.026(5) 0.024(5) -0.005(4) -0.002(4) 0.005(5)
C8 0.031(5) 0.021(4) 0.025(4) -0.001(3) -0.004(4) -0.002(4)
N7 0.076(6) 0.038(5) 0.036(5) 0.003(4) -0.006(4) -0.002(5)
C30 0.022(4) 0.054(6) 0.014(4) 0.009(4) -0.005(3) -0.005(4)
C37 0.043(6) 0.038(6) 0.023(4) 0.002(4) 0.002(4) 0.011(5)
C4 0.030(5) 0.049(6) 0.014(4) 0.007(4) 0.000(4) -0.006(4)
C14 0.034(5) 0.016(4) 0.035(5) -0.001(4) 0.002(4) -0.005(4)
C22 0.024(5) 0.038(6) 0.041(5) 0.005(4) 0.007(4) 0.002(4)
C11 0.043(5) 0.019(4) 0.025(4) 0.008(4) 0.006(4) 0.001(4)
C26 0.033(5) 0.048(6) 0.027(5) 0.004(4) 0.001(4) 0.005(5)
C1 0.033(5) 0.043(6) 0.022(4) -0.003(4) -0.003(4) -0.006(4)
C17 0.028(5) 0.030(5) 0.030(5) 0.005(4) 0.007(4) 0.002(4)
C23 0.028(5) 0.042(6) 0.032(5) 0.002(4) -0.001(4) -0.002(4)
C25 0.037(5) 0.036(6) 0.028(5) 0.003(4) -0.008(4) -0.002(5)
C24 0.034(5) 0.054(6) 0.016(4) 0.006(4) 0.004(4) 0.003(5)
C19 0.027(5) 0.048(6) 0.032(5) -0.003(4) -0.005(4) 0.006(4)
C38 0.034(5) 0.058(7) 0.020(4) 0.003(4) 0.009(4) 0.006(5)
C21 0.030(5) 0.040(6) 0.029(5) 0.008(4) -0.002(4) -0.005(4)
C39 0.034(5) 0.056(7) 0.026(5) -0.014(4) 0.005(4) 0.001(5)
C27 0.033(5) 0.039(5) 0.023(4) -0.005(4) -0.006(4) -0.004(4)
C36 0.040(6) 0.055(7) 0.027(5) -0.009(5) -0.001(4) -0.004(5)
C18 0.034(5) 0.027(5) 0.034(5) 0.005(4) -0.002(4) 0.003(4)
C29 0.034(5) 0.039(6) 0.044(5) -0.007(5) 0.006(4) -0.003(5)
C40 0.033(5) 0.038(6) 0.038(5) -0.009(4) 0.001(4) -0.001(5)
C20 0.030(5) 0.045(6) 0.033(5) 0.007(4) -0.011(4) 0.008(4)
C42 0.051(6) 0.032(6) 0.028(5) 0.013(4) 0.000(5) 0.006(5)
C41 0.082(8) 0.050(7) 0.038(6) 0.017(5) -0.007(6) -0.007(6)
C34 0.054(6) 0.040(6) 0.029(5) -0.014(4) -0.003(4) -0.017(5)
C35 0.046(6) 0.049(6) 0.022(4) -0.006(4) -0.001(4) -0.001(5)
C33 0.050(6) 0.037(5) 0.026(5) 0.002(4) -0.001(4) -0.012(5)
C28 0.056(6) 0.048(6) 0.040(5) 0.000(5) -0.009(5) 0.002(6)
N8 0.088(9) 0.060(8) 0.119(10) 0.006(7) 0.014(8) 0.011(7)
C44 0.074(9) 0.051(8) 0.099(11) -0.010(8) 0.014(8) 0.006(7)
C43 0.119(13) 0.121(14) 0.062(8) 0.035(9) 0.006(9) -0.012(11)

loop_
_atom_type_symbol
_atom_type_description
_atom_type_scat_dispersion_real
_atom_type_scat_dispersion_imag
_atom_type_scat_source
C C 0.0033 0.0016 'International Tables Vol C Tables 4.2.6.8 and 6.1.1.4'
H H 0.0000 0.0000 'International Tables Vol C Tables 4.2.6.8 and 6.1.1.4'
Br Br -0.2901 2.4595 'International Tables Vol C Tables 4.2.6.8 and 6.1.1.4'
N N 0.0061 0.0033 'International Tables Vol C Tables 4.2.6.8 and 6.1.1.4'
O O 0.0106 0.0060 'International Tables Vol C Tables 4.2.6.8 and 6.1.1.4'
Zn Zn 0.2839 1.4301 'International Tables Vol C Tables 4.2.6.8 and 6.1.1.4'

loop_
_geom_angle_atom_site_label_1
_geom_angle_atom_site_label_2
_geom_angle_atom_site_label_3
_geom_angle
_geom_angle_site_symmetry_1
_geom_angle_site_symmetry_3
_geom_angle_publ_flag
Br1 Zn1 Br2 120.21(5) . . ?
N2 Zn1 Br1 106.42(17) 3_456 . ?
N2 Zn1 Br2 110.07(18) 3_456 . ?
N1 Zn1 Br1 108.44(18) . . ?
N1 Zn1 Br2 109.34(19) . . ?
N1 Zn1 N2 100.5(2) . 3_456 ?
Br5 Zn3 Br6 118.72(5) . . ?
N6 Zn3 Br6 104.3(2) . . ?
N6 Zn3 Br5 116.1(2) . . ?
N5 Zn3 Br6 106.4(2) 3_466 . ?
N5 Zn3 Br5 108.5(2) 3_466 . ?
N5 Zn3 N6 101.1(3) 3_466 . ?
Br3 Zn2 Br4 129.56(6) . . ?
N4 Zn2 Br4 106.2(2) . . ?
N4 Zn2 Br3 104.5(2) . . ?
N4 Zn2 N3 100.6(3) . . ?
N3 Zn2 Br4 106.1(2) . . ?
N3 Zn2 Br3 106.30(19) . . ?
C10 O2 C9 118.0(6) . . ?
C5 O1 C6 120.1(6) . . ?
C16 O3 C15 116.5(6) . . ?
C13 N2 Zn1 125.8(5) . 3_556 ?
C13 N2 C12 115.5(7) . . ?
C12 N2 Zn1 118.7(5) . 3_556 ?
C30 O5 C29 117.7(7) . . ?
C2 N1 Zn1 124.4(5) . . ?
C1 N1 Zn1 118.4(5) . . ?
C1 N1 C2 116.4(7) . . ?
C25 O4 C26 117.9(7) . . ?
C36 O6 C35 118.8(8) . . ?
C32 N6 Zn3 119.1(6) . . ?
C33 N6 Zn3 124.0(6) . . ?
C33 N6 C32 116.8(7) . . ?
C38 N5 Zn3 125.1(6) . 3_566 ?
C38 N5 C39 117.3(8) . . ?
C39 N5 Zn3 117.4(6) . 3_566 ?
C22 N4 Zn2 123.8(6) . . ?
C21 N4 Zn2 118.5(6) . . ?
C21 N4 C22 117.4(8) . . ?
C19 N3 Zn2 119.9(6) . . ?
C18 N3 Zn2 122.9(6) . . ?
C18 N3 C19 117.2(7) . . ?
O2 C10 C14 116.5(7) . . ?
O2 C10 C11 125.0(7) . . ?
C11 C10 C14 118.5(7) . . ?
C5 C3 H3 121.6 . . ?
C2 C3 H3 121.6 . . ?
C2 C3 C5 116.8(7) . . ?
O2 C9 H9A 110.4 . . ?
O2 C9 H9B 110.4 . . ?
O2 C9 C7 106.6(6) . . ?
H9A C9 H9B 108.6 . . ?
C7 C9 H9A 110.4 . . ?
C7 C9 H9B 110.4 . . ?
O1 C6 H6A 110.1 . . ?
O1 C6 H6B 110.1 . . ?
O1 C6 C7 108.1(6) . . ?
H6A C6 H6B 108.4 . . ?
C7 C6 H6A 110.1 . . ?
C7 C6 H6B 110.1 . . ?
O1 C5 C3 124.0(7) . . ?
C4 C5 O1 115.4(7) . . ?
C4 C5 C3 120.5(7) . . ?
C9 C7 C8 111.3(6) . . ?
C6 C7 C9 109.4(6) . . ?
C6 C7 C15 108.2(6) . . ?
C6 C7 C8 108.1(6) . . ?
C15 C7 C9 108.4(6) . . ?
C15 C7 C8 111.4(6) . . ?
O3 C16 C17 126.7(7) . . ?
O3 C16 C20 114.8(7) . . ?
C17 C16 C20 118.4(7) . . ?
N2 C13 H13 117.8 . . ?
N2 C13 C14 124.4(7) . . ?
C14 C13 H13 117.8 . . ?
O3 C15 C7 107.5(6) . . ?
O3 C15 H15A 110.2 . . ?
O3 C15 H15B 110.2 . . ?
C7 C15 H15A 110.2 . . ?
C7 C15 H15B 110.2 . . ?
H15A C15 H15B 108.5 . . ?
N6 C32 H32 118.0 . . ?
N6 C32 C31 123.9(8) . . ?
C31 C32 H32 118.0 . . ?
N1 C2 C3 124.1(7) . . ?
N1 C2 H2 118.0 . . ?
C3 C2 H2 118.0 . . ?
C32 C31 H31 120.9 . . ?
C30 C31 C32 118.2(9) . . ?
C30 C31 H31 120.9 . . ?
N2 C12 H12 117.4 . . ?
N2 C12 C11 125.3(8) . . ?
C11 C12 H12 117.4 . . ?
C7 C8 H8A 109.5 . . ?
C7 C8 H8B 109.5 . . ?
C7 C8 H8C 109.5 . . ?
H8A C8 H8B 109.5 . . ?
H8A C8 H8C 109.5 . . ?
H8B C8 H8C 109.5 . . ?
O5 C30 C34 124.9(8) . . ?
C31 C30 O5 115.0(8) . . ?
C31 C30 C34 120.2(7) . . ?
C38 C37 H37 121.8 . . ?
C36 C37 H37 121.8 . . ?
C36 C37 C38 116.4(9) . . ?
C5 C4 H4 120.8 . . ?
C1 C4 C5 118.4(8) . . ?
C1 C4 H4 120.8 . . ?
C10 C14 H14 121.0 . . ?
C13 C14 C10 118.0(8) . . ?
C13 C14 H14 121.0 . . ?
N4 C22 H22 118.6 . . ?
N4 C22 C23 122.8(9) . . ?
C23 C22 H22 118.6 . . ?
C10 C11 H11 120.9 . . ?
C12 C11 C10 118.2(7) . . ?
C12 C11 H11 120.9 . . ?
O4 C26 H26A 110.5 . . ?
O4 C26 H26B 110.5 . . ?
O4 C26 C27 106.3(7) . . ?
H26A C26 H26B 108.7 . . ?
C27 C26 H26A 110.5 . . ?
C27 C26 H26B 110.5 . . ?
N1 C1 C4 123.8(8) . . ?
N1 C1 H1 118.1 . . ?
C4 C1 H1 118.1 . . ?
C16 C17 H17 120.9 . . ?
C16 C17 C18 118.2(8) . . ?
C18 C17 H17 120.9 . . ?
C22 C23 H23 120.8 . . ?
C22 C23 C25 118.5(8) . . ?
C25 C23 H23 120.8 . . ?
O4 C25 C23 125.9(8) . . ?
O4 C25 C24 114.4(8) . . ?
C24 C25 C23 119.7(9) . . ?
C25 C24 H24 121.0 . . ?
C25 C24 C21 118.0(9) . . ?
C21 C24 H24 121.0 . . ?
N3 C19 H19 118.4 . . ?
N3 C19 C20 123.1(8) . . ?
C20 C19 H19 118.4 . . ?
N5 C38 C37 123.1(9) . . ?
N5 C38 H38 118.4 . . ?
C37 C38 H38 118.4 . . ?
N4 C21 C24 123.6(8) . . ?
N4 C21 H21 118.2 . . ?
C24 C21 H21 118.2 . . ?
N5 C39 H39 117.9 . . ?
N5 C39 C40 124.2(10) . . ?
C40 C39 H39 117.9 . . ?
C26 C27 C29 105.9(7) . . ?
C35 C27 C26 109.3(7) . . ?
C35 C27 C29 109.4(7) . . ?
C28 C27 C26 110.4(7) . . ?
C28 C27 C29 112.3(8) . . ?
C28 C27 C35 109.4(8) . . ?
C37 C36 O6 123.7(9) . . ?
C40 C36 O6 114.8(9) . . ?
C40 C36 C37 121.4(9) . . ?
N3 C18 C17 123.7(8) . . ?
N3 C18 H18 118.2 . . ?
C17 C18 H18 118.2 . . ?
O5 C29 C27 108.7(7) . . ?
O5 C29 H29A 109.9 . . ?
O5 C29 H29B 109.9 . . ?
C27 C29 H29A 109.9 . . ?
C27 C29 H29B 109.9 . . ?
H29A C29 H29B 108.3 . . ?
C39 C40 C36 117.6(10) . . ?
C39 C40 H40 121.2 . . ?
C36 C40 H40 121.2 . . ?
C16 C20 H20 120.3 . . ?
C19 C20 C16 119.4(8) . . ?
C19 C20 H20 120.3 . . ?
N7 C42 C41 176.5(10) . . ?
C42 C41 H41A 109.5 . . ?
C42 C41 H41B 109.5 . . ?
C42 C41 H41C 109.5 . . ?
H41A C41 H41B 109.5 . . ?
H41A C41 H41C 109.5 . . ?
H41B C41 H41C 109.5 . . ?
C30 C34 H34 121.3 . . ?
C30 C34 C33 117.4(8) . . ?
C33 C34 H34 121.3 . . ?
O6 C35 C27 108.2(8) . . ?
O6 C35 H35A 110.1 . . ?
O6 C35 H35B 110.1 . . ?
C27 C35 H35A 110.1 . . ?
C27 C35 H35B 110.1 . . ?
H35A C35 H35B 108.4 . . ?
N6 C33 C34 123.5(9) . . ?
N6 C33 H33 118.3 . . ?
C34 C33 H33 118.3 . . ?
C27 C28 H28A 109.5 . . ?
C27 C28 H28B 109.5 . . ?
C27 C28 H28C 109.5 . . ?
H28A C28 H28B 109.5 . . ?
H28A C28 H28C 109.5 . . ?
H28B C28 H28C 109.5 . . ?
N8 C44 C43 175.8(16) . . ?
C44 C43 H43A 109.5 . . ?
C44 C43 H43B 109.5 . . ?
C44 C43 H43C 109.5 . . ?
H43A C43 H43B 109.5 . . ?
H43A C43 H43C 109.5 . . ?
H43B C43 H43C 109.5 . . ?

loop_
_geom_bond_atom_site_label_1
_geom_bond_atom_site_label_2
_geom_bond_distance
_geom_bond_site_symmetry_2
_geom_bond_publ_flag
Br1 Zn1 2.3519(12) . ?
Br2 Zn1 2.3544(13) . ?
Zn1 N2 2.052(6) 3_456 ?
Zn1 N1 2.025(6) . ?
Br6 Zn3 2.3755(15) . ?
Zn3 Br5 2.3409(15) . ?
Zn3 N6 2.050(6) . ?
Zn3 N5 2.044(7) 3_466 ?
Zn2 Br4 2.3768(16) . ?
Zn2 Br3 2.3686(15) . ?
Zn2 N4 2.044(7) . ?
Zn2 N3 2.069(7) . ?
O2 C10 1.342(9) . ?
O2 C9 1.446(8) . ?
O1 C6 1.427(9) . ?
O1 C5 1.372(9) . ?
O3 C16 1.355(9) . ?
O3 C15 1.444(9) . ?
N2 C13 1.328(10) . ?
N2 C12 1.334(10) . ?
O5 C30 1.375(9) . ?
O5 C29 1.410(11) . ?
N1 C2 1.353(10) . ?
N1 C1 1.349(10) . ?
O4 C26 1.420(10) . ?
O4 C25 1.356(11) . ?
O6 C36 1.383(11) . ?
O6 C35 1.429(11) . ?
N6 C32 1.356(11) . ?
N6 C33 1.312(11) . ?
N5 C38 1.325(11) . ?
N5 C39 1.347(12) . ?
N4 C22 1.350(11) . ?
N4 C21 1.342(11) . ?
N3 C19 1.330(11) . ?
N3 C18 1.329(11) . ?
C10 C14 1.391(11) . ?
C10 C11 1.374(11) . ?
C3 H3 0.9500 . ?
C3 C5 1.397(11) . ?
C3 C2 1.373(11) . ?
C9 H9A 0.9900 . ?
C9 H9B 0.9900 . ?
C9 C7 1.538(10) . ?
C6 H6A 0.9900 . ?
C6 H6B 0.9900 . ?
C6 C7 1.508(11) . ?
C5 C4 1.363(11) . ?
C7 C15 1.529(10) . ?
C7 C8 1.540(10) . ?
C16 C17 1.365(11) . ?
C16 C20 1.389(12) . ?
C13 H13 0.9500 . ?
C13 C14 1.381(11) . ?
C15 H15A 0.9900 . ?
C15 H15B 0.9900 . ?
C32 H32 0.9500 . ?
C32 C31 1.369(11) . ?
C2 H2 0.9500 . ?
C31 H31 0.9500 . ?
C31 C30 1.360(12) . ?
C12 H12 0.9500 . ?
C12 C11 1.364(11) . ?
C8 H8A 0.9800 . ?
C8 H8B 0.9800 . ?
C8 H8C 0.9800 . ?
N7 C42 1.115(12) . ?
C30 C34 1.376(13) . ?
C37 H37 0.9500 . ?
C37 C38 1.418(12) . ?
C37 C36 1.372(13) . ?
C4 H4 0.9500 . ?
C4 C1 1.363(12) . ?
C14 H14 0.9500 . ?
C22 H22 0.9500 . ?
C22 C23 1.384(12) . ?
C11 H11 0.9500 . ?
C26 H26A 0.9900 . ?
C26 H26B 0.9900 . ?
C26 C27 1.538(12) . ?
C1 H1 0.9500 . ?
C17 H17 0.9500 . ?
C17 C18 1.405(11) . ?
C23 H23 0.9500 . ?
C23 C25 1.385(12) . ?
C25 C24 1.381(12) . ?
C24 H24 0.9500 . ?
C24 C21 1.385(12) . ?
C19 H19 0.9500 . ?
C19 C20 1.377(12) . ?
C38 H38 0.9500 . ?
C21 H21 0.9500 . ?
C39 H39 0.9500 . ?
C39 C40 1.360(12) . ?
C27 C29 1.543(12) . ?
C27 C35 1.523(13) . ?
C27 C28 1.514(13) . ?
C36 C40 1.371(13) . ?
C18 H18 0.9500 . ?
C29 H29A 0.9900 . ?
C29 H29B 0.9900 . ?
C40 H40 0.9500 . ?
C20 H20 0.9500 . ?
C42 C41 1.452(15) . ?
C41 H41A 0.9800 . ?
C41 H41B 0.9800 . ?
C41 H41C 0.9800 . ?
C34 H34 0.9500 . ?
C34 C33 1.409(12) . ?
C35 H35A 0.9900 . ?
C35 H35B 0.9900 . ?
C33 H33 0.9500 . ?
C28 H28A 0.9800 . ?
C28 H28B 0.9800 . ?
C28 H28C 0.9800 . ?
N8 C44 1.206(17) . ?
C44 C43 1.346(18) . ?
C43 H43A 0.9800 . ?
C43 H43B 0.9800 . ?
C43 H43C 0.9800 . ?
